data_4345205
loop_
_publ_author_name
'Xiao, Bin'
'Kegler, Philip'
'Bosbach, Dirk'
'Alekseev, Evgeny V.'

_publ_section_title
;
 Thorium Chemistry in Oxo-Tellurium System under Extreme Conditions.
;
_journal_issue 5
_journal_name_full 'Inorganic chemistry'
_journal_page_first 2926
_journal_page_last 2935
_journal_paper_doi 10.1021/acs.inorgchem.6b03030
_journal_volume 56
_journal_year 2017
_chemical_formula_sum 'O7 S Te Th'
_chemical_formula_weight 503.70
_chemical_name_systematic
;
 ?
;
_space_group_IT_number 14
_symmetry_cell_setting monoclinic
_symmetry_space_group_name_Hall '-P 2ybc'
_symmetry_space_group_name_H-M 'P 1 21/c 1'
_atom_sites_solution_primary direct
_atom_sites_solution_secondary difmap
_audit_creation_method SHELXL-2014/7
_cell_angle_alpha 90.00
_cell_angle_beta 103.724(7)
_cell_angle_gamma 90.00
_cell_formula_units_Z 4
_cell_length_a 7.0324(5)
_cell_length_b 9.6314(6)
_cell_length_c 8.8053(6)
_cell_measurement_reflns_used 1249
_cell_measurement_temperature 293(2)
_cell_measurement_theta_max 73.3807
_cell_measurement_theta_min 4.5872
_cell_volume 579.37(7)
_computing_cell_refinement
;
'Wed Aug 27 10:34:51 2014'
;
_computing_data_collection
;
'Wed Aug 27 10:34:51 2014'
;
_computing_data_reduction
;
'Wed Aug 27 10:34:51 2014'
;
_computing_structure_refinement 'SHELXL-97 (Sheldrick, 1997)'
_computing_structure_solution 'SHELXS-97 (Sheldrick, 1990)'
_diffrn_ambient_temperature 293(2)
_diffrn_detector_area_resol_mean 15.9834
_diffrn_measured_fraction_theta_full 0.979
_diffrn_measured_fraction_theta_max 0.979
_diffrn_measurement_device_type 'SuperNova, Dual, Cu at zero, Eos'
_diffrn_measurement_method '\w scans'
_diffrn_radiation_monochromator graphite
_diffrn_radiation_source 'fine-focus sealed tube'
_diffrn_radiation_type CuK\a
_diffrn_radiation_wavelength 1.54184
_diffrn_reflns_av_R_equivalents 0.0346
_diffrn_reflns_av_sigmaI/netI 0.0432
_diffrn_reflns_limit_h_max 8
_diffrn_reflns_limit_h_min -7
_diffrn_reflns_limit_k_max 11
_diffrn_reflns_limit_k_min -9
_diffrn_reflns_limit_l_max 9
_diffrn_reflns_limit_l_min -10
_diffrn_reflns_number 2390
_diffrn_reflns_theta_full 73.54
_diffrn_reflns_theta_max 73.54
_diffrn_reflns_theta_min 6.48
_exptl_absorpt_coefficient_mu 125.376
_exptl_absorpt_correction_T_max 1.00000
_exptl_absorpt_correction_T_min 0.18979
_exptl_absorpt_correction_type multi-scan
_exptl_absorpt_process_details
;
'Wed Aug 27 10:34:51 2014'
;
_exptl_crystal_colour
;
'Wed Aug 27 10:34:51 2014'
;
_exptl_crystal_density_diffrn 5.775
_exptl_crystal_density_method 'not measured'
_exptl_crystal_description
;
'Wed Aug 27 10:34:51 2014'
;
_exptl_crystal_F_000 856
_exptl_crystal_size_max 0.08
_exptl_crystal_size_mid 0.07
_exptl_crystal_size_min 0.07
_refine_diff_density_max 6.789
_refine_diff_density_min -4.708
_refine_diff_density_rms 0.697
_refine_ls_extinction_coef 0.00025(7)
_refine_ls_extinction_expression Fc^*^=kFc[1+0.001xFc^2^\l^3^/sin(2\q)]^-1/4^
_refine_ls_extinction_method SHELXL
_refine_ls_goodness_of_fit_ref 1.063
_refine_ls_matrix_type full
_refine_ls_number_parameters 57
_refine_ls_number_reflns 1144
_refine_ls_number_restraints 6
_refine_ls_restrained_S_all 1.060
_refine_ls_R_factor_all 0.0502
_refine_ls_R_factor_gt 0.0483
_refine_ls_shift/su_max 0.000
_refine_ls_shift/su_mean 0.000
_refine_ls_structure_factor_coef Fsqd
_refine_ls_weighting_details 'calc w=1/[\s^2^(Fo^2^)+(0.0805P)^2^+26.9006P] where P=(Fo^2^+2Fc^2^)/3'
_refine_ls_weighting_scheme calc
_refine_ls_wR_factor_gt 0.1255
_refine_ls_wR_factor_ref 0.1271
_reflns_number_gt 1091
_reflns_number_total 1144
_reflns_threshold_expression >2sigma(I)
_cod_data_source_file ic6b03030_si_005.cif
_cod_data_source_block ThTeSO7
_cod_depositor_comments 'Adding full bibliography for 4345205--4345207.cif.'
_cod_original_sg_symbol_Hall '-p 2ybc'
_cod_original_sg_symbol_H-M 'P 21/c'
_cod_database_code 4345205
_shelx_shelxl_version_number 2014/7

loop_
_symmetry_equiv_pos_as_xyz
'x, y, z'
'-x, y+1/2, -z+1/2'
'-x, -y, -z'
'x, -y-1/2, z-1/2'

loop_
_atom_site_label
_atom_site_type_symbol
_atom_site_fract_x
_atom_site_fract_y
_atom_site_fract_z
_atom_site_U_iso_or_equiv
_atom_site_adp_type
_atom_site_occupancy
_atom_site_symmetry_multiplicity
_atom_site_calc_flag
_atom_site_refinement_flags
Th1 Th 0.29180(7) 0.46541(5) 0.12679(5) 0.0040(3) Uani 1 1 d .
Te1 Te 0.15340(14) 0.40544(9) -0.28158(11) 0.0062(3) Uani 1 1 d .
S1 S 0.3932(5) 0.6824(3) 0.4879(4) 0.0021(6) Uiso 1 1 d .
O1 O 0.0380(15) 0.4405(11) -0.1149(12) 0.003(2) Uiso 1 1 d .
O2 O 0.3917(16) 0.4462(11) -0.1362(12) 0.004(2) Uiso 1 1 d .
O3 O 0.1493(17) 0.2154(12) -0.2723(13) 0.011(2) Uiso 1 1 d .
O4 O 0.2662(17) 0.8031(11) 0.5128(13) 0.009(2) Uiso 1 1 d .
O5 O 0.2591(18) 0.5969(13) 0.3594(14) 0.014(2) Uiso 1 1 d .
O6 O 0.4571(19) 0.6014(14) 0.6259(15) 0.018(3) Uiso 1 1 d .
O7 O 0.555(2) 0.7343(13) 0.4176(14) 0.018(3) Uani 1 1 d U

loop_
_atom_site_aniso_label
_atom_site_aniso_U_11
_atom_site_aniso_U_22
_atom_site_aniso_U_33
_atom_site_aniso_U_23
_atom_site_aniso_U_13
_atom_site_aniso_U_12
Th1 0.0021(3) 0.0022(4) 0.0073(4) -0.00009(15) 0.0001(2) -0.00071(15)
Te1 0.0035(5) 0.0084(5) 0.0053(5) -0.0014(3) -0.0015(4) -0.0005(3)
O7 0.024(7) 0.013(6) 0.019(6) -0.003(5) 0.008(5) -0.003(5)

loop_
_atom_type_symbol
_atom_type_description
_atom_type_scat_dispersion_real
_atom_type_scat_dispersion_imag
_atom_type_scat_source
O O 0.0492 0.0322 'International Tables Vol C Tables 4.2.6.8 and 6.1.1.4'
S S 0.3331 0.5567 'International Tables Vol C Tables 4.2.6.8 and 6.1.1.4'
Te Te -0.1759 6.3531 'International Tables Vol C Tables 4.2.6.8 and 6.1.1.4'
Th Th -4.1491 12.3296 'International Tables Vol C Tables 4.2.6.8 and 6.1.1.4'

loop_
_geom_angle_atom_site_label_1
_geom_angle_atom_site_label_2
_geom_angle_atom_site_label_3
_geom_angle
_geom_angle_site_symmetry_1
_geom_angle_site_symmetry_3
O3 Th1 O2 139.0(4) 4_566 3_665
O3 Th1 O4 149.3(4) 4_566 4_575
O2 Th1 O4 70.2(4) 3_665 4_575
O3 Th1 O1 88.1(4) 4_566 .
O2 Th1 O1 123.5(4) 3_665 .
O4 Th1 O1 76.3(4) 4_575 .
O3 Th1 O5 86.1(4) 4_566 .
O2 Th1 O5 93.3(4) 3_665 .
O4 Th1 O5 81.9(4) 4_575 .
O1 Th1 O5 125.5(4) . .
O3 Th1 O1 78.6(4) 4_566 3_565
O2 Th1 O1 137.4(4) 3_665 3_565
O4 Th1 O1 70.7(4) 4_575 3_565
O1 Th1 O1 60.9(4) . 3_565
O5 Th1 O1 64.8(4) . 3_565
O3 Th1 O6 75.8(4) 4_566 3_666
O2 Th1 O6 66.7(4) 3_665 3_666
O4 Th1 O6 123.6(4) 4_575 3_666
O1 Th1 O6 159.7(4) . 3_666
O5 Th1 O6 66.5(4) . 3_666
O1 Th1 O6 125.8(4) 3_565 3_666
O3 Th1 O7 68.6(4) 4_566 2_645
O2 Th1 O7 83.8(4) 3_665 2_645
O4 Th1 O7 137.0(4) 4_575 2_645
O1 Th1 O7 91.6(4) . 2_645
O5 Th1 O7 134.7(4) . 2_645
O1 Th1 O7 137.9(4) 3_565 2_645
O6 Th1 O7 71.1(4) 3_666 2_645
O3 Th1 O2 122.1(4) 4_566 .
O2 Th1 O2 66.6(4) 3_665 .
O4 Th1 O2 72.8(4) 4_575 .
O1 Th1 O2 60.6(4) . .
O5 Th1 O2 151.8(4) . .
O1 Th1 O2 116.2(3) 3_565 .
O6 Th1 O2 118.0(4) 3_666 .
O7 Th1 O2 65.4(4) 2_645 .
O3 Th1 Te1 103.3(3) 4_566 .
O2 Th1 Te1 97.1(3) 3_665 .
O4 Th1 Te1 75.8(3) 4_575 .
O1 Th1 Te1 29.8(2) . .
O5 Th1 Te1 150.4(3) . .
O1 Th1 Te1 89.3(2) 3_565 .
O6 Th1 Te1 142.8(3) 3_666 .
O7 Th1 Te1 74.1(3) 2_645 .
O2 Th1 Te1 31.3(2) . .
O3 Th1 Th1 139.7(3) 4_566 3_665
O2 Th1 Th1 35.0(3) 3_665 3_665
O4 Th1 Th1 67.8(3) 4_575 3_665
O1 Th1 Th1 90.6(2) . 3_665
O5 Th1 Th1 125.7(3) . 3_665
O1 Th1 Th1 134.1(2) 3_565 3_665
O6 Th1 Th1 93.8(3) 3_666 3_665
O7 Th1 Th1 71.2(3) 2_645 3_665
O2 Th1 Th1 31.7(2) . 3_665
Te1 Th1 Th1 62.45(2) . 3_665
O3 Te1 O1 97.5(5) . .
O3 Te1 O2 101.4(5) . .
O1 Te1 O2 84.9(5) . .
O3 Te1 Th1 96.9(3) . .
O1 Te1 Th1 40.5(3) . .
O2 Te1 Th1 45.1(3) . .
O6 S1 O7 114.6(8) . .
O6 S1 O4 112.0(7) . .
O7 S1 O4 109.6(7) . .
O6 S1 O5 110.5(7) . .
O7 S1 O5 105.6(7) . .
O4 S1 O5 103.8(7) . .
Te1 O1 Th1 109.8(5) . .
Te1 O1 Th1 127.7(5) . 3_565
Th1 O1 Th1 119.1(4) . 3_565
Te1 O2 Th1 140.6(5) . 3_665
Te1 O2 Th1 103.6(4) . .
Th1 O2 Th1 113.4(4) 3_665 .
Te1 O3 Th1 136.8(6) . 4_565
S1 O4 Th1 140.8(7) . 4_576
S1 O5 Th1 136.8(7) . .
S1 O6 Th1 152.2(8) . 3_666
S1 O7 Th1 138.0(7) . 2_655

loop_
_geom_bond_atom_site_label_1
_geom_bond_atom_site_label_2
_geom_bond_distance
_geom_bond_site_symmetry_2
Th1 O3 2.291(12) 4_566
Th1 O2 2.365(11) 3_665
Th1 O4 2.434(11) 4_575
Th1 O1 2.443(10) .
Th1 O5 2.465(12) .
Th1 O1 2.469(10) 3_565
Th1 O6 2.540(13) 3_666
Th1 O7 2.543(13) 2_645
Th1 O2 2.582(11) .
Th1 Te1 3.5427(11) .
Th1 Th1 4.1360(10) 3_665
Te1 O3 1.833(12) .
Te1 O1 1.869(11) .
Te1 O2 1.893(10) .
S1 O6 1.424(13) .
S1 O7 1.504(13) .
S1 O4 1.513(12) .
S1 O5 1.530(12) .
O1 Th1 2.469(10) 3_565
O2 Th1 2.366(11) 3_665
O3 Th1 2.291(12) 4_565
O4 Th1 2.434(11) 4_576
O6 Th1 2.540(13) 3_666
O7 Th1 2.543(13) 2_655

loop_
_geom_torsion_atom_site_label_1
_geom_torsion_atom_site_label_2
_geom_torsion_atom_site_label_3
_geom_torsion_atom_site_label_4
_geom_torsion
_geom_torsion_site_symmetry_1
_geom_torsion_site_symmetry_4
O3 Th1 Te1 O3 -32.2(2) 4_566 .
O2 Th1 Te1 O3 111.9(5) 3_665 .
O4 Th1 Te1 O3 179.4(4) 4_575 .
O1 Th1 Te1 O3 -93.5(6) . .
O5 Th1 Te1 O3 -138.3(7) . .
O1 Th1 Te1 O3 -110.4(4) 3_565 .
O6 Th1 Te1 O3 51.6(6) 3_666 .
O7 Th1 Te1 O3 30.5(5) 2_645 .
O2 Th1 Te1 O3 99.2(6) . .
Th1 Th1 Te1 O3 107.3(4) 3_665 .
O3 Th1 Te1 O1 61.2(6) 4_566 .
O2 Th1 Te1 O1 -154.6(5) 3_665 .
O4 Th1 Te1 O1 -87.1(6) 4_575 .
O5 Th1 Te1 O1 -44.8(8) . .
O1 Th1 Te1 O1 -16.9(7) 3_565 .
O6 Th1 Te1 O1 145.1(7) 3_666 .
O7 Th1 Te1 O1 124.0(6) 2_645 .
O2 Th1 Te1 O1 -167.3(7) . .
Th1 Th1 Te1 O1 -159.2(5) 3_665 .
O3 Th1 Te1 O2 -131.5(5) 4_566 .
O2 Th1 Te1 O2 12.7(7) 3_665 .
O4 Th1 Te1 O2 80.2(5) 4_575 .
O1 Th1 Te1 O2 167.3(7) . .
O5 Th1 Te1 O2 122.5(7) . .
O1 Th1 Te1 O2 150.4(5) 3_565 .
O6 Th1 Te1 O2 -47.6(7) 3_666 .
O7 Th1 Te1 O2 -68.7(6) 2_645 .
Th1 Th1 Te1 O2 8.1(5) 3_665 .
O3 Te1 O1 Th1 91.9(5) . .
O2 Te1 O1 Th1 -9.0(5) . .
O3 Te1 O1 Th1 -109.6(7) . 3_565
O2 Te1 O1 Th1 149.5(6) . 3_565
Th1 Te1 O1 Th1 158.5(9) . 3_565
O3 Th1 O1 Te1 -121.4(5) 4_566 .
O2 Th1 O1 Te1 30.7(6) 3_665 .
O4 Th1 O1 Te1 85.3(5) 4_575 .
O5 Th1 O1 Te1 154.7(5) . .
O1 Th1 O1 Te1 160.6(9) 3_565 .
O6 Th1 O1 Te1 -84.3(11) 3_666 .
O7 Th1 O1 Te1 -52.9(5) 2_645 .
O2 Th1 O1 Te1 7.5(4) . .
Th1 Th1 O1 Te1 18.3(4) 3_665 .
O3 Th1 O1 Th1 78.0(5) 4_566 3_565
O2 Th1 O1 Th1 -129.9(5) 3_665 3_565
O4 Th1 O1 Th1 -75.3(5) 4_575 3_565
O5 Th1 O1 Th1 -5.9(7) . 3_565
O1 Th1 O1 Th1 0.0 3_565 3_565
O6 Th1 O1 Th1 115.1(10) 3_666 3_565
O7 Th1 O1 Th1 146.5(5) 2_645 3_565
O2 Th1 O1 Th1 -153.1(6) . 3_565
Te1 Th1 O1 Th1 -160.6(9) . 3_565
Th1 Th1 O1 Th1 -142.3(4) 3_665 3_565
O3 Te1 O2 Th1 111.7(9) . 3_665
O1 Te1 O2 Th1 -151.7(8) . 3_665
Th1 Te1 O2 Th1 -159.9(11) . 3_665
O3 Te1 O2 Th1 -88.4(5) . .
O1 Te1 O2 Th1 8.2(5) . .
O3 Th1 O2 Te1 59.4(6) 4_566 .
O2 Th1 O2 Te1 -166.3(8) 3_665 .
O4 Th1 O2 Te1 -90.9(5) 4_575 .
O1 Th1 O2 Te1 -7.2(4) . .
O5 Th1 O2 Te1 -118.4(7) . .
O1 Th1 O2 Te1 -33.4(5) 3_565 .
O6 Th1 O2 Te1 149.7(4) 3_666 .
O7 Th1 O2 Te1 99.9(5) 2_645 .
Th1 Th1 O2 Te1 -166.3(8) 3_665 .
O3 Th1 O2 Th1 -134.3(4) 4_566 3_665
O2 Th1 O2 Th1 0.0 3_665 3_665
O4 Th1 O2 Th1 75.4(5) 4_575 3_665
O1 Th1 O2 Th1 159.1(5) . 3_665
O5 Th1 O2 Th1 47.8(10) . 3_665
O1 Th1 O2 Th1 132.9(4) 3_565 3_665
O6 Th1 O2 Th1 -44.1(6) 3_666 3_665
O7 Th1 O2 Th1 -93.9(5) 2_645 3_665
Te1 Th1 O2 Th1 166.3(8) . 3_665
O1 Te1 O3 Th1 -165.8(8) . 4_565
O2 Te1 O3 Th1 -79.5(9) . 4_565
Th1 Te1 O3 Th1 -125.0(8) . 4_565
O6 S1 O4 Th1 78.4(12) . 4_576
O7 S1 O4 Th1 -49.9(12) . 4_576
O5 S1 O4 Th1 -162.3(9) . 4_576
O6 S1 O5 Th1 -98.9(11) . .
O7 S1 O5 Th1 25.6(12) . .
O4 S1 O5 Th1 140.8(9) . .
O3 Th1 O5 S1 128.0(10) 4_566 .
O2 Th1 O5 S1 -10.9(10) 3_665 .
O4 Th1 O5 S1 -80.4(10) 4_575 .
O1 Th1 O5 S1 -147.1(9) . .
O1 Th1 O5 S1 -152.8(11) 3_565 .
O6 Th1 O5 S1 51.8(10) 3_666 .
O7 Th1 O5 S1 73.6(12) 2_645 .
O2 Th1 O5 S1 -53.9(14) . .
Te1 Th1 O5 S1 -121.7(8) . .
Th1 Th1 O5 S1 -25.2(12) 3_665 .
O7 S1 O6 Th1 28.6(19) . 3_666
O4 S1 O6 Th1 -97.0(17) . 3_666
O5 S1 O6 Th1 147.7(16) . 3_666
O6 S1 O7 Th1 -113.4(11) . 2_655
O4 S1 O7 Th1 13.5(12) . 2_655
O5 S1 O7 Th1 124.7(10) . 2_655
